data_7051994
loop_
_publ_author_name
'Billing, David G.'
'Lemmerer, Andreas'

_publ_section_title
;
 Synthesis, characterization and phase transitions of the
 inorganic--organic layered perovskite-type hybrids [(CnH2n+1NH3)2PbI4]
 (n = 12, 14, 16 and 18)
;
_journal_issue 10
_journal_name_full 'New Journal of Chemistry'
_journal_page_first 1736
_journal_paper_doi 10.1039/b805417g
_journal_volume 32
_journal_year 2008
_chemical_formula_moiety '2(C16 H36 N), I4 Pb'
_chemical_formula_sum 'C32 H72 I4 N2 Pb'
_chemical_formula_weight 1199.71
_chemical_name_systematic
;
bis(hexadecylammonium)tetraiodoplumbate(II)
;
_space_group_IT_number 61
_symmetry_cell_setting orthorhombic
_symmetry_space_group_name_Hall '-P 2ac 2ab'
_symmetry_space_group_name_H-M 'P b c a'
_atom_sites_solution_hydrogens geom
_atom_sites_solution_primary direct
_atom_sites_solution_secondary difmap
_audit_conform_dict_location ftp://ftp.iucr.org/pub/cif_core.dic
_audit_conform_dict_name cif_core.dic
_audit_conform_dict_version 2.3
_audit_creation_date 2007-08-31T13:20:46-00:00
_audit_creation_method 'WinGX routine CIF_UPDATE'
_cell_angle_alpha 90
_cell_angle_beta 90
_cell_angle_gamma 90
_cell_formula_units_Z 4
_cell_length_a 8.81670(10)
_cell_length_b 8.52220(10)
_cell_length_c 59.2906(9)
_cell_measurement_reflns_used 7224
_cell_measurement_temperature 293(2)
_cell_measurement_theta_max 25.6
_cell_measurement_theta_min 2.75
_cell_volume 4454.96(10)
_computing_cell_refinement 'SAINT-Plus (Bruker, 2004)'
_computing_data_collection 'APEX2 (Bruker, 2005)'
_computing_data_reduction 'SAINT-Plus and XPREP (Bruker 2004)'
_computing_molecular_graphics
;
Ortep-3 for Windows (Farrugia, 1997) and DIAMOND (Brandenburg, 1999)
;
_computing_publication_material
;
WinGX publication routines (Farrugia, 1999) and PLATON (Spek, 2002)
;
_computing_structure_refinement 'SHELXL-97 (Sheldrick, 1997)'
_computing_structure_solution 'SHELXS-97 (Sheldrick, 1997a)'
_diffrn_ambient_temperature 293(2)
_diffrn_measured_fraction_theta_full 0.998
_diffrn_measured_fraction_theta_max 0.998
_diffrn_measurement_device_type 'Bruker APEX II CCD area detector'
_diffrn_measurement_method '\w scans'
_diffrn_radiation_monochromator graphite
_diffrn_radiation_type MoK\a
_diffrn_radiation_wavelength 0.71073
_diffrn_reflns_av_R_equivalents 0.0405
_diffrn_reflns_av_unetI/netI 0.0283
_diffrn_reflns_limit_h_max 10
_diffrn_reflns_limit_h_min -9
_diffrn_reflns_limit_k_max 10
_diffrn_reflns_limit_k_min -10
_diffrn_reflns_limit_l_max 71
_diffrn_reflns_limit_l_min -62
_diffrn_reflns_number 22340
_diffrn_reflns_theta_full 25.5
_diffrn_reflns_theta_max 25.5
_diffrn_reflns_theta_min 2.06
_diffrn_standards_number 0
_exptl_absorpt_coefficient_mu 6.579
_exptl_absorpt_correction_T_max 0.8214
_exptl_absorpt_correction_T_min 0.2657
_exptl_absorpt_correction_type integration
_exptl_crystal_colour yellow
_exptl_crystal_density_diffrn 1.789
_exptl_crystal_density_meas 0
_exptl_crystal_density_method 'not measured'
_exptl_crystal_description plate
_exptl_crystal_F_000 2288
_exptl_crystal_size_max 0.36
_exptl_crystal_size_mid 0.17
_exptl_crystal_size_min 0.03
_refine_diff_density_max 1.172
_refine_diff_density_min -2.223
_refine_diff_density_rms 0.19
_refine_ls_extinction_method none
_refine_ls_goodness_of_fit_ref 1.209
_refine_ls_hydrogen_treatment constr
_refine_ls_matrix_type full
_refine_ls_number_parameters 178
_refine_ls_number_reflns 4147
_refine_ls_number_restraints 156
_refine_ls_restrained_S_all 1.202
_refine_ls_R_factor_all 0.0663
_refine_ls_R_factor_gt 0.0519
_refine_ls_shift/su_max 0.002
_refine_ls_shift/su_mean 0
_refine_ls_structure_factor_coef Fsqd
_refine_ls_weighting_details 'calc w=1/[\s^2^(Fo^2^)+(0.0388P)^2^+36.6006P] where P=(Fo^2^+2Fc^2^)/3'
_refine_ls_weighting_scheme calc
_refine_ls_wR_factor_gt 0.1245
_refine_ls_wR_factor_ref 0.1292
_reflns_number_gt 3256
_reflns_number_total 4147
_reflns_threshold_expression >2sigma(I)
_cod_data_source_file b805417g.txt
_cod_data_source_block 3a
_cod_depositor_comments
;
The following automatic conversions were performed:
'_symmetry_cell_setting' value 'Orthorhombic' changed to 'orthorhombic'
according to '/home/saulius/struct/CIF-dictionaries/cif_core.dic'
dictionary named 'cif_core.dic' version 2.4.1 from 2010-06-29.

Automatic conversion script
Id: cif_fix_enum 1527 2010-12-29 10:47:43Z saulius 
;
_cod_original_sg_symbol_H-M Pbca
_cod_database_code 7051994

loop_
_symmetry_equiv_pos_as_xyz
'x, y, z'
'-x+1/2, -y, z+1/2'
'x+1/2, -y+1/2, -z'
'-x, y+1/2, -z+1/2'
'-x, -y, -z'
'x-1/2, y, -z-1/2'
'-x-1/2, y-1/2, z'
'x, -y-1/2, z-1/2'

loop_
_atom_site_label
_atom_site_type_symbol
_atom_site_fract_x
_atom_site_fract_y
_atom_site_fract_z
_atom_site_U_iso_or_equiv
_atom_site_adp_type
_atom_site_occupancy
_atom_site_symmetry_multiplicity
_atom_site_calc_flag
_atom_site_refinement_flags
_atom_site_disorder_assembly
_atom_site_disorder_group
C1 C 1.016(2) 0.527(2) 0.9332(3) 0.171(7) Uani 1 1 d DU . .
H1D H 1.0048 0.6389 0.9359 0.206 Uiso 1 1 calc R . .
H1E H 1.1045 0.5114 0.9237 0.206 Uiso 1 1 calc R . .
C2 C 0.880(2) 0.466(2) 0.9218(2) 0.163(6) Uani 1 1 d DU . .
H2A H 0.7936 0.4715 0.9319 0.195 Uiso 1 1 calc R . .
H2B H 0.8954 0.3568 0.9178 0.195 Uiso 1 1 calc R . .
C3 C 0.846(2) 0.5608(18) 0.90050(15) 0.124(5) Uani 1 1 d DU . .
H3A H 0.7371 0.5763 0.8993 0.149 Uiso 1 1 calc R . .
H3B H 0.8927 0.6634 0.9019 0.149 Uiso 1 1 calc R . .
C4 C 0.9025(19) 0.4825(16) 0.87917(15) 0.101(4) Uani 1 1 d DU . .
H4A H 0.8679 0.3745 0.879 0.121 Uiso 1 1 calc R . .
H4B H 1.0125 0.4811 0.8794 0.121 Uiso 1 1 calc R . .
C5 C 0.8500(16) 0.5629(15) 0.85762(13) 0.082(3) Uani 1 1 d DU . .
H5A H 0.7405 0.5732 0.8581 0.099 Uiso 1 1 calc R . .
H5B H 0.8926 0.6678 0.8572 0.099 Uiso 1 1 calc R . .
C6 C 0.8942(16) 0.4770(14) 0.83620(13) 0.078(3) Uani 1 1 d DU . .
H6A H 0.8453 0.375 0.8361 0.093 Uiso 1 1 calc R . .
H6B H 1.0029 0.4598 0.8363 0.093 Uiso 1 1 calc R . .
C7 C 0.8517(15) 0.5633(13) 0.81471(13) 0.075(3) Uani 1 1 d DU . .
H7A H 0.9019 0.6646 0.8147 0.09 Uiso 1 1 calc R . .
H7B H 0.7432 0.582 0.8147 0.09 Uiso 1 1 calc R . .
C8 C 0.8937(16) 0.4763(13) 0.79326(13) 0.076(3) Uani 1 1 d DU . .
H8A H 1.002 0.4561 0.7933 0.091 Uiso 1 1 calc R . .
H8B H 0.8422 0.3756 0.7932 0.091 Uiso 1 1 calc R . .
C9 C 0.8534(15) 0.5640(13) 0.77181(13) 0.075(3) Uani 1 1 d DU . .
H9A H 0.7454 0.5857 0.7718 0.09 Uiso 1 1 calc R . .
H9B H 0.9061 0.6639 0.7718 0.09 Uiso 1 1 calc R . .
C10 C 0.8931(16) 0.4758(13) 0.75038(13) 0.077(3) Uani 1 1 d DU . .
H10A H 1.0008 0.4528 0.7505 0.092 Uiso 1 1 calc R . .
H10B H 0.8391 0.3766 0.7503 0.092 Uiso 1 1 calc R . .
C11 C 0.8550(15) 0.5645(13) 0.72896(13) 0.075(3) Uani 1 1 d DU . .
H11A H 0.7474 0.5882 0.729 0.09 Uiso 1 1 calc R . .
H11B H 0.9094 0.6634 0.729 0.09 Uiso 1 1 calc R . .
C12 C 0.8933(16) 0.4765(14) 0.70750(13) 0.079(3) Uani 1 1 d DU . .
H12A H 1.001 0.4528 0.7075 0.095 Uiso 1 1 calc R . .
H12B H 0.8389 0.3776 0.7075 0.095 Uiso 1 1 calc R . .
C13 C 0.8552(16) 0.5650(14) 0.68611(13) 0.080(3) Uani 1 1 d DU . .
H13A H 0.9106 0.6634 0.6861 0.096 Uiso 1 1 calc R . .
H13B H 0.7479 0.5898 0.6862 0.096 Uiso 1 1 calc R . .
C14 C 0.8919(18) 0.4766(15) 0.66464(13) 0.089(4) Uani 1 1 d DU . .
H14A H 0.9992 0.4515 0.6646 0.107 Uiso 1 1 calc R . .
H14B H 0.8363 0.3784 0.6646 0.107 Uiso 1 1 calc R . .
C15 C 0.8541(18) 0.5658(15) 0.64334(15) 0.092(4) Uani 1 1 d DU . .
H15A H 0.9115 0.6629 0.6432 0.111 Uiso 1 1 calc R . .
H15B H 0.7472 0.593 0.6436 0.111 Uiso 1 1 calc R . .
C16 C 0.887(2) 0.476(2) 0.62179(18) 0.129(6) Uani 1 1 d DU . .
H16A H 0.8625 0.5401 0.609 0.194 Uiso 1 1 calc R . .
H16B H 0.8278 0.3818 0.6214 0.194 Uiso 1 1 calc R . .
H16C H 0.9932 0.4493 0.6213 0.194 Uiso 1 1 calc R . .
N1 N 1.0355(13) 0.4426(13) 0.95500(19) 0.084(3) Uani 1 1 d U . .
H1A H 1.1153 0.4814 0.9623 0.126 Uiso 1 1 calc R . .
H1B H 1.0502 0.3409 0.9523 0.126 Uiso 1 1 calc R . .
H1C H 0.9526 0.4548 0.9634 0.126 Uiso 1 1 calc R . .
I1 I 1.06719(11) 1.01895(10) 0.947087(13) 0.0730(3) Uani 1 1 d . . .
I2 I 0.69872(8) 1.19588(8) 0.991071(14) 0.0651(2) Uani 1 1 d . . .
Pb1 Pb 1 1 1 0.04311(16) Uani 1 2 d S . .

loop_
_atom_site_aniso_label
_atom_site_aniso_U_11
_atom_site_aniso_U_22
_atom_site_aniso_U_33
_atom_site_aniso_U_23
_atom_site_aniso_U_13
_atom_site_aniso_U_12
C1 0.229(17) 0.166(15) 0.119(11) 0.049(10) -0.082(10) 0.017(13)
C2 0.234(15) 0.188(13) 0.065(5) 0.026(8) -0.047(7) -0.010(13)
C3 0.179(12) 0.144(11) 0.049(4) 0.004(6) -0.027(7) -0.002(10)
C4 0.125(10) 0.117(10) 0.062(4) 0.014(6) -0.019(7) 0.007(8)
C5 0.100(8) 0.097(8) 0.050(4) 0.003(5) -0.012(6) 0.003(7)
C6 0.086(8) 0.092(8) 0.055(4) 0.006(5) -0.001(6) 0.000(7)
C7 0.090(8) 0.085(7) 0.050(4) 0.002(5) -0.001(6) 0.002(7)
C8 0.091(8) 0.085(7) 0.051(3) 0.002(4) 0.001(6) -0.001(6)
C9 0.094(8) 0.081(7) 0.051(3) 0.000(5) -0.001(6) -0.002(7)
C10 0.092(8) 0.089(7) 0.050(3) 0.001(5) 0.001(6) -0.002(7)
C11 0.087(8) 0.088(7) 0.051(3) 0.001(5) 0.000(6) -0.001(7)
C12 0.094(8) 0.094(8) 0.050(4) 0.002(5) 0.002(6) -0.005(7)
C13 0.093(8) 0.098(8) 0.051(4) 0.002(5) -0.003(6) -0.008(7)
C14 0.105(9) 0.115(9) 0.048(4) -0.002(5) -0.002(6) -0.008(8)
C15 0.106(10) 0.119(10) 0.052(4) 0.005(6) -0.003(7) -0.013(9)
C16 0.147(15) 0.193(17) 0.048(5) -0.013(8) -0.001(9) -0.006(13)
N1 0.093(8) 0.073(6) 0.087(7) 0.009(6) -0.020(6) 0.012(6)
I1 0.0869(6) 0.0835(6) 0.0486(4) -0.0020(4) 0.0074(4) 0.0019(5)
I2 0.0544(4) 0.0497(4) 0.0911(6) 0.0052(4) 0.0065(4) 0.0217(3)
Pb1 0.0399(3) 0.0393(3) 0.0502(3) 0.0006(2) 0.0035(2) -0.0013(2)

loop_
_atom_type_symbol
_atom_type_description
_atom_type_scat_dispersion_real
_atom_type_scat_dispersion_imag
_atom_type_scat_source
C C 0.0033 0.0016 'International Tables Vol C Tables 4.2.6.8 and 6.1.1.4'
H H 0 0 'International Tables Vol C Tables 4.2.6.8 and 6.1.1.4'
N N 0.0061 0.0033 'International Tables Vol C Tables 4.2.6.8 and 6.1.1.4'
I I -0.4742 1.8119 'International Tables Vol C Tables 4.2.6.8 and 6.1.1.4'
Pb Pb -3.3944 10.1111 'International Tables Vol C Tables 4.2.6.8 and 6.1.1.4'

loop_
_exptl_crystal_face_index_h
_exptl_crystal_face_index_k
_exptl_crystal_face_index_l
_exptl_crystal_face_perp_dist
0 0 1 0.015
0 0 -1 0.015
-1 0 -1 0.085
1 0 1 0.085
0 -1 0 0.18
1 3 3 0.18

loop_
_geom_angle_atom_site_label_1
_geom_angle_atom_site_label_2
_geom_angle_atom_site_label_3
_geom_angle
_geom_angle_site_symmetry_1
_geom_angle_site_symmetry_3
_geom_angle_publ_flag
C2 C1 N1 108.7(14) . . ?
C2 C1 H1D 109.9 . . ?
N1 C1 H1D 109.9 . . ?
C2 C1 H1E 109.9 . . ?
N1 C1 H1E 109.9 . . ?
H1D C1 H1E 108.3 . . ?
C1 C2 C3 110.5(11) . . ?
C1 C2 H2A 109.5 . . ?
C3 C2 H2A 109.5 . . ?
C1 C2 H2B 109.5 . . ?
C3 C2 H2B 109.5 . . ?
H2A C2 H2B 108.1 . . ?
C4 C3 C2 113.0(11) . . ?
C4 C3 H3A 109 . . ?
C2 C3 H3A 109 . . ?
C4 C3 H3B 109 . . ?
C2 C3 H3B 109 . . ?
H3A C3 H3B 107.8 . . ?
C3 C4 C5 113.7(9) . . ?
C3 C4 H4A 108.8 . . ?
C5 C4 H4A 108.8 . . ?
C3 C4 H4B 108.8 . . ?
C5 C4 H4B 108.8 . . ?
H4A C4 H4B 107.7 . . ?
C6 C5 C4 114.0(8) . . ?
C6 C5 H5A 108.7 . . ?
C4 C5 H5A 108.7 . . ?
C6 C5 H5B 108.7 . . ?
C4 C5 H5B 108.7 . . ?
H5A C5 H5B 107.6 . . ?
C5 C6 C7 113.9(8) . . ?
C5 C6 H6A 108.8 . . ?
C7 C6 H6A 108.8 . . ?
C5 C6 H6B 108.8 . . ?
C7 C6 H6B 108.8 . . ?
H6A C6 H6B 107.7 . . ?
C6 C7 C8 114.0(8) . . ?
C6 C7 H7A 108.8 . . ?
C8 C7 H7A 108.8 . . ?
C6 C7 H7B 108.8 . . ?
C8 C7 H7B 108.8 . . ?
H7A C7 H7B 107.7 . . ?
C9 C8 C7 113.8(8) . . ?
C9 C8 H8A 108.8 . . ?
C7 C8 H8A 108.8 . . ?
C9 C8 H8B 108.8 . . ?
C7 C8 H8B 108.8 . . ?
H8A C8 H8B 107.7 . . ?
C10 C9 C8 113.8(8) . . ?
C10 C9 H9A 108.8 . . ?
C8 C9 H9A 108.8 . . ?
C10 C9 H9B 108.8 . . ?
C8 C9 H9B 108.8 . . ?
H9A C9 H9B 107.7 . . ?
C11 C10 C9 113.8(8) . . ?
C11 C10 H10A 108.8 . . ?
C9 C10 H10A 108.8 . . ?
C11 C10 H10B 108.8 . . ?
C9 C10 H10B 108.8 . . ?
H10A C10 H10B 107.7 . . ?
C12 C11 C10 114.1(8) . . ?
C12 C11 H11A 108.7 . . ?
C10 C11 H11A 108.7 . . ?
C12 C11 H11B 108.7 . . ?
C10 C11 H11B 108.7 . . ?
H11A C11 H11B 107.6 . . ?
C13 C12 C11 114.1(8) . . ?
C13 C12 H12A 108.7 . . ?
C11 C12 H12A 108.7 . . ?
C13 C12 H12B 108.7 . . ?
C11 C12 H12B 108.7 . . ?
H12A C12 H12B 107.6 . . ?
C12 C13 C14 114.2(8) . . ?
C12 C13 H13A 108.7 . . ?
C14 C13 H13A 108.7 . . ?
C12 C13 H13B 108.7 . . ?
C14 C13 H13B 108.7 . . ?
H13A C13 H13B 107.6 . . ?
C15 C14 C13 113.9(9) . . ?
C15 C14 H14A 108.8 . . ?
C13 C14 H14A 108.8 . . ?
C15 C14 H14B 108.8 . . ?
C13 C14 H14B 108.8 . . ?
H14A C14 H14B 107.7 . . ?
C14 C15 C16 114.0(10) . . ?
C14 C15 H15A 108.8 . . ?
C16 C15 H15A 108.8 . . ?
C14 C15 H15B 108.8 . . ?
C16 C15 H15B 108.8 . . ?
H15A C15 H15B 107.6 . . ?
C15 C16 H16A 109.5 . . ?
C15 C16 H16B 109.5 . . ?
H16A C16 H16B 109.5 . . ?
C15 C16 H16C 109.5 . . ?
H16A C16 H16C 109.5 . . ?
H16B C16 H16C 109.5 . . ?
C1 N1 H1A 109.5 . . ?
C1 N1 H1B 109.5 . . ?
H1A N1 H1B 109.5 . . ?
C1 N1 H1C 109.5 . . ?
H1A N1 H1C 109.5 . . ?
H1B N1 H1C 109.5 . . ?
Pb1 I2 Pb1 149.52(3) 3_477 . ?
I2 Pb1 I2 180 7_755 3_577 ?
I2 Pb1 I2 93.452(7) 7_755 5_777 ?
I2 Pb1 I2 86.548(7) 3_577 5_777 ?
I2 Pb1 I2 86.548(7) 7_755 . ?
I2 Pb1 I2 93.452(7) 3_577 . ?
I2 Pb1 I2 180.00(3) 5_777 . ?
I2 Pb1 I1 88.85(2) 7_755 . ?
I2 Pb1 I1 91.15(2) 3_577 . ?
I2 Pb1 I1 92.01(2) 5_777 . ?
I2 Pb1 I1 87.99(2) . . ?
I2 Pb1 I1 91.15(2) 7_755 5_777 ?
I2 Pb1 I1 88.85(2) 3_577 5_777 ?
I2 Pb1 I1 87.99(2) 5_777 5_777 ?
I2 Pb1 I1 92.01(2) . 5_777 ?
I1 Pb1 I1 180.0000(10) . 5_777 ?

loop_
_geom_bond_atom_site_label_1
_geom_bond_atom_site_label_2
_geom_bond_distance
_geom_bond_site_symmetry_2
_geom_bond_publ_flag
C1 C2 1.475(10) . ?
C1 N1 1.49(2) . ?
C1 H1D 0.97 . ?
C1 H1E 0.97 . ?
C2 C3 1.527(9) . ?
C2 H2A 0.97 . ?
C2 H2B 0.97 . ?
C3 C4 1.515(9) . ?
C3 H3A 0.97 . ?
C3 H3B 0.97 . ?
C4 C5 1.522(8) . ?
C4 H4A 0.97 . ?
C4 H4B 0.97 . ?
C5 C6 1.517(8) . ?
C5 H5A 0.97 . ?
C5 H5B 0.97 . ?
C6 C7 1.518(8) . ?
C6 H6A 0.97 . ?
C6 H6B 0.97 . ?
C7 C8 1.518(8) . ?
C7 H7A 0.97 . ?
C7 H7B 0.97 . ?
C8 C9 1.518(8) . ?
C8 H8A 0.97 . ?
C8 H8B 0.97 . ?
C9 C10 1.517(8) . ?
C9 H9A 0.97 . ?
C9 H9B 0.97 . ?
C10 C11 1.516(8) . ?
C10 H10A 0.97 . ?
C10 H10B 0.97 . ?
C11 C12 1.515(8) . ?
C11 H11A 0.97 . ?
C11 H11B 0.97 . ?
C12 C13 1.513(8) . ?
C12 H12A 0.97 . ?
C12 H12B 0.97 . ?
C13 C14 1.514(9) . ?
C13 H13A 0.97 . ?
C13 H13B 0.97 . ?
C14 C15 1.512(9) . ?
C14 H14A 0.97 . ?
C14 H14B 0.97 . ?
C15 C16 1.518(9) . ?
C15 H15A 0.97 . ?
C15 H15B 0.97 . ?
C16 H16A 0.96 . ?
C16 H16B 0.96 . ?
C16 H16C 0.96 . ?
N1 H1A 0.89 . ?
N1 H1B 0.89 . ?
N1 H1C 0.89 . ?
I1 Pb1 3.1968(8) . ?
I2 Pb1 3.1729(6) 3_477 ?
I2 Pb1 3.1816(7) . ?
Pb1 I2 3.1729(7) 7_755 ?
Pb1 I2 3.1729(7) 3_577 ?
Pb1 I2 3.1816(7) 5_777 ?
Pb1 I1 3.1968(8) 5_777 ?

loop_
_geom_hbond_atom_site_label_D
_geom_hbond_atom_site_label_H
_geom_hbond_atom_site_label_A
_geom_hbond_distance_DH
_geom_hbond_distance_HA
_geom_hbond_distance_DA
_geom_hbond_angle_DHA
_geom_hbond_site_symmetry_A
N1 H1A I1 0.89 2.96 3.594(12) 130 7_855
N1 H1B I1 0.89 2.77 3.651(11) 174 1_545
N1 H1C I2 0.89 2.95 3.674(12) 140 7_755

loop_
_geom_torsion_atom_site_label_1
_geom_torsion_atom_site_label_2
_geom_torsion_atom_site_label_3
_geom_torsion_atom_site_label_4
_geom_torsion
_geom_torsion_site_symmetry_1
_geom_torsion_site_symmetry_2
_geom_torsion_site_symmetry_3
_geom_torsion_site_symmetry_4
_geom_torsion_publ_flag
N1 C1 C2 C3 174.1(15) . . . . ?
C1 C2 C3 C4 99(2) . . . . ?
C2 C3 C4 C5 171.6(14) . . . . ?
C3 C4 C5 C6 -174.7(14) . . . . ?
C4 C5 C6 C7 -175.8(13) . . . . ?
C5 C6 C7 C8 -179.1(12) . . . . ?
C6 C7 C8 C9 -179.1(12) . . . . ?
C7 C8 C9 C10 -179.1(12) . . . . ?
C8 C9 C10 C11 -179.1(12) . . . . ?
C9 C10 C11 C12 -179.6(12) . . . . ?
C10 C11 C12 C13 180.0(12) . . . . ?
C11 C12 C13 C14 -179.3(13) . . . . ?
C12 C13 C14 C15 -179.8(13) . . . . ?
C13 C14 C15 C16 -178.7(14) . . . . ?
Pb1 I2 Pb1 I2 150.83(5) 3_477 . . 7_755 ?
Pb1 I2 Pb1 I2 -29.17(5) 3_477 . . 3_577 ?
Pb1 I2 Pb1 I1 -120.21(6) 3_477 . . . ?
Pb1 I2 Pb1 I1 59.79(6) 3_477 . . 5_777 ?
